data_7100436
loop_
_publ_author_name
'T. Chivers'
'Zhiyong Fu.'
'L. Thompson'

_publ_section_title
;
Structure and Magnetic Properties of a Novel Copper Halide
Framework {[tBuNH3]2[Cu3(\`i3-OH)( \`i2-H2O)Cl7]}n Synthesized via in situ
Templation
;
_journal_name_full 'Chemical Communications'
_journal_paper_doi 10.1039/b501040c
_journal_year 2005
_chemical_formula_sum 'C27.5 H66 Cl3 Cu N6 O2 P2'
_chemical_formula_weight 744.69
_space_group_IT_number 2
_symmetry_cell_setting triclinic
_symmetry_space_group_name_Hall '-P 1'
_symmetry_space_group_name_H-M 'P -1'
_cell_angle_alpha 103.15(3)
_cell_angle_beta 94.85(3)
_cell_angle_gamma 103.03(3)
_cell_formula_units_Z 2
_cell_length_a 10.241(2)
_cell_length_b 13.790(3)
_cell_length_c 16.238(3)
_cell_measurement_temperature 173(2)
_cell_volume 2153.1(7)
_diffrn_ambient_temperature 173(2)
_exptl_crystal_density_diffrn 1.149
_cod_depositor_comments
;
The following automatic conversions were performed:
'_symmetry_cell_setting' value 'Triclinic' changed to 'triclinic'
according to '/home/saulius/struct/CIF-dictionaries/cif_core.dic'
dictionary named 'cif_core.dic' version 2.4.1 from 2010-06-29.

Automatic conversion script
Id: cif_fix_enum 1527 2010-12-29 10:47:43Z saulius 
;
_cod_original_formula_sum 'C27.50 H66 Cl3 Cu N6 O2 P2'
_cod_database_code 7100436

loop_
_symmetry_equiv_pos_as_xyz
'x, y, z'
'-x, -y, -z'

loop_
_atom_site_label
_atom_site_type_symbol
_atom_site_fract_x
_atom_site_fract_y
_atom_site_fract_z
_atom_site_U_iso_or_equiv
_atom_site_adp_type
_atom_site_occupancy
_atom_site_symmetry_multiplicity
_atom_site_calc_flag
_atom_site_refinement_flags
_atom_site_disorder_assembly
_atom_site_disorder_group
Cu1 Cu 0.39116(9) 1.01237(8) -0.07482(7) 0.0472(4) Uani 1 1 d . . .
Cl1 Cl 0.4008(2) 1.13715(18) -0.13948(15) 0.0632(7) Uani 1 1 d . . .
P1 P 0.1628(2) 0.67478(16) 0.01769(15) 0.0428(5) Uani 1 1 d . . .
O1 O 0.1000(5) 0.5616(4) -0.0063(4) 0.0508(14) Uani 1 1 d . . .
H1G H 0.0862 0.5403 -0.0585 0.076 Uiso 1 1 calc R . .
N1 N 0.3065(8) 0.6986(5) -0.0168(6) 0.066(2) Uani 1 1 d . . .
H1H H 0.3667 0.7496 0.0163 0.080 Uiso 1 1 calc R . .
N2 N 0.1920(9) 0.7202(6) 0.1204(6) 0.074(2) Uani 1 1 d . . .
H2E H 0.1802 0.7810 0.1378 0.089 Uiso 1 1 calc R . .
N3 N 0.0724(7) 0.7428(6) -0.0144(7) 0.082(3) Uani 1 1 d . . .
H3G H 0.1205 0.7936 -0.0297 0.098 Uiso 1 1 calc R . .
N4 N 0.7247(11) 1.0177(8) 0.3428(7) 0.040(3) Uiso 0.60 1 d PD A 1
H1D' H 0.6620 0.9711 0.3073 0.048 Uiso 0.60 1 calc PR A 1
N4A N 0.771(2) 1.0689(17) 0.3375(14) 0.066(5) Uiso 0.40 1 d P A 2
H1Q H 0.7737 1.0799 0.2875 0.079 Uiso 0.40 1 calc PR A 2
N5 N 0.9751(9) 1.0527(9) 0.3095(6) 0.050(3) Uiso 0.70 1 d PD A 1
H5D H 0.9405 1.0894 0.2819 0.060 Uiso 0.70 1 calc PR A 1
N5A N 0.9816(17) 0.9979(19) 0.2980(15) 0.048(6) Uiso 0.30 1 d PD A 2
H5Q H 0.9540 0.9532 0.2497 0.057 Uiso 0.30 1 calc PR A 2
N6 N 0.8478(11) 0.8647(8) 0.3161(7) 0.054(3) Uiso 0.70 1 d P A 1
H8A H 0.8836 0.8506 0.2702 0.065 Uiso 0.70 1 calc PR A 1
N6A N 0.782(3) 0.890(2) 0.333(2) 0.077(8) Uiso 0.30 1 d P A 2
H8B H 0.7068 0.8897 0.3053 0.093 Uiso 0.30 1 calc PR A 2
C1 C 0.3534(8) 0.6481(6) -0.0958(6) 0.053(2) Uani 1 1 d . . .
C2 C 0.4673(9) 0.7286(7) -0.1145(6) 0.059(2) Uani 1 1 d . . .
H2A H 0.5384 0.7531 -0.0667 0.089 Uiso 1 1 calc R . .
H2B H 0.4331 0.7851 -0.1241 0.089 Uiso 1 1 calc R . .
H2C H 0.5021 0.6985 -0.1645 0.089 Uiso 1 1 calc R . .
C3 C 0.2435(10) 0.6114(9) -0.1723(7) 0.084(3) Uani 1 1 d . . .
H3H H 0.1704 0.5604 -0.1619 0.127 Uiso 1 1 calc R . .
H3I H 0.2797 0.5820 -0.2219 0.127 Uiso 1 1 calc R . .
H3J H 0.2107 0.6686 -0.1815 0.127 Uiso 1 1 calc R . .
C4 C 0.4052(11) 0.5599(8) -0.0778(8) 0.075(3) Uani 1 1 d . . .
H4A H 0.3322 0.5099 -0.0662 0.113 Uiso 1 1 calc R . .
H4B H 0.4749 0.5851 -0.0292 0.113 Uiso 1 1 calc R . .
H4C H 0.4416 0.5285 -0.1267 0.113 Uiso 1 1 calc R . .
C5 C 0.2350(9) 0.6765(7) 0.1894(6) 0.057(2) Uani 1 1 d . . .
C6 C 0.3390(10) 0.6161(9) 0.1677(8) 0.079(3) Uani 1 1 d . . .
H6A H 0.3010 0.5588 0.1192 0.119 Uiso 1 1 calc R . .
H6B H 0.3649 0.5912 0.2156 0.119 Uiso 1 1 calc R . .
H6C H 0.4173 0.6598 0.1545 0.119 Uiso 1 1 calc R . .
C7 C 0.1091(10) 0.6064(10) 0.2071(8) 0.091(4) Uani 1 1 d . . .
H7A H 0.0731 0.5500 0.1577 0.137 Uiso 1 1 calc R . .
H7B H 0.0425 0.6445 0.2200 0.137 Uiso 1 1 calc R . .
H7C H 0.1322 0.5803 0.2549 0.137 Uiso 1 1 calc R . .
C8 C 0.2962(13) 0.7679(10) 0.2671(7) 0.092(4) Uani 1 1 d . . .
H8C H 0.3755 0.8109 0.2542 0.137 Uiso 1 1 calc R . .
H8D H 0.3205 0.7428 0.3153 0.137 Uiso 1 1 calc R . .
H8E H 0.2309 0.8071 0.2804 0.137 Uiso 1 1 calc R . .
C9 C -0.0728(8) 0.7410(7) -0.0245(6) 0.054(2) Uani 1 1 d . . .
C10 C -0.1260(15) 0.6849(14) -0.1148(10) 0.135(6) Uani 1 1 d . . .
H10A H -0.1164 0.6157 -0.1245 0.202 Uiso 1 1 calc R . .
H10B H -0.0761 0.7192 -0.1520 0.202 Uiso 1 1 calc R . .
H10C H -0.2200 0.6836 -0.1262 0.202 Uiso 1 1 calc R . .
C11 C -0.0879(12) 0.8488(8) -0.0095(10) 0.100(5) Uani 1 1 d . . .
H11A H -0.0534 0.8852 0.0488 0.151 Uiso 1 1 calc R . .
H11B H -0.1819 0.8474 -0.0210 0.151 Uiso 1 1 calc R . .
H11C H -0.0380 0.8829 -0.0468 0.151 Uiso 1 1 calc R . .
C12 C -0.1473(14) 0.6847(11) 0.0312(11) 0.117(5) Uani 1 1 d . . .
H12A H -0.1352 0.6161 0.0198 0.176 Uiso 1 1 calc R . .
H12B H -0.2419 0.6818 0.0202 0.176 Uiso 1 1 calc R . .
H12C H -0.1133 0.7196 0.0899 0.176 Uiso 1 1 calc R . .
C14 C 1.1839(15) 1.0128(12) 0.3673(9) 0.065(4) Uiso 0.70 1 d PD A 1
H1A H 1.1839 1.0531 0.4239 0.098 Uiso 0.70 1 calc PR A 1
H1B H 1.2753 1.0129 0.3581 0.098 Uiso 0.70 1 calc PR A 1
H1C H 1.1326 0.9434 0.3609 0.098 Uiso 0.70 1 calc PR A 1
C14A C 1.219(3) 1.071(3) 0.3801(15) 0.059(8) Uiso 0.30 1 d PD A 2
H1D H 1.1696 1.0532 0.4246 0.089 Uiso 0.30 1 calc PR A 2
H1E H 1.2715 1.1411 0.3992 0.089 Uiso 0.30 1 calc PR A 2
H1F H 1.2775 1.0263 0.3663 0.089 Uiso 0.30 1 calc PR A 2
C15 C 1.1219(18) 0.9811(13) 0.2164(9) 0.086(5) Uiso 0.70 1 d PD A 1
H3A H 1.0770 0.9987 0.1697 0.129 Uiso 0.70 1 calc PR A 1
H3B H 1.0762 0.9131 0.2189 0.129 Uiso 0.70 1 calc PR A 1
H3C H 1.2141 0.9830 0.2082 0.129 Uiso 0.70 1 calc PR A 1
C15A C 1.175(3) 1.062(3) 0.2192(16) 0.070(9) Uiso 0.30 1 d PD A 2
H3D H 1.1112 1.0161 0.1723 0.105 Uiso 0.30 1 calc PR A 2
H3E H 1.2588 1.0422 0.2207 0.105 Uiso 0.30 1 calc PR A 2
H3F H 1.1907 1.1311 0.2119 0.105 Uiso 0.30 1 calc PR A 2
C16 C 1.1194(9) 1.0592(8) 0.3013(6) 0.073(3) Uiso 0.70 1 d PD A 1
C16A C 1.1194(9) 1.0592(8) 0.3013(6) 0.073(3) Uiso 0.30 1 d PD A 2
C21 C 0.8058(19) 1.2131(14) 0.3982(16) 0.092(6) Uiso 0.60 1 d PD A 1
H21A H 0.8794 1.2089 0.4369 0.137 Uiso 0.60 1 calc PR A 1
H21B H 0.7757 1.2733 0.4218 0.137 Uiso 0.60 1 calc PR A 1
H21C H 0.8358 1.2173 0.3444 0.137 Uiso 0.60 1 calc PR A 1
C21A C 0.778(4) 1.206(2) 0.453(2) 0.119(12) Uiso 0.40 1 d PD A 2
H21D H 0.8711 1.2126 0.4444 0.179 Uiso 0.40 1 calc PR A 2
H21E H 0.7677 1.1927 0.5083 0.179 Uiso 0.40 1 calc PR A 2
H21F H 0.7530 1.2680 0.4508 0.179 Uiso 0.40 1 calc PR A 2
C22 C 0.6547(15) 0.7960(15) 0.3830(11) 0.080(5) Uiso 0.70 1 d PD A 1
H22A H 0.6820 0.8532 0.4326 0.120 Uiso 0.70 1 calc PR A 1
H22B H 0.6114 0.7354 0.3996 0.120 Uiso 0.70 1 calc PR A 1
H22C H 0.5926 0.8105 0.3426 0.120 Uiso 0.70 1 calc PR A 1
C22A C 0.666(4) 0.742(4) 0.389(3) 0.093(13) Uiso 0.30 1 d PD A 2
H22D H 0.6498 0.8008 0.4276 0.139 Uiso 0.30 1 calc PR A 2
H22E H 0.6901 0.6965 0.4209 0.139 Uiso 0.30 1 calc PR A 2
H22F H 0.5861 0.7070 0.3489 0.139 Uiso 0.30 1 calc PR A 2
C23 C 0.645(3) 1.108(2) 0.4695(13) 0.118(9) Uiso 0.60 1 d PD A 1
H23A H 0.7174 1.0988 0.5055 0.176 Uiso 0.60 1 calc PR A 1
H23B H 0.5677 1.0505 0.4604 0.176 Uiso 0.60 1 calc PR A 1
H23C H 0.6204 1.1701 0.4964 0.176 Uiso 0.60 1 calc PR A 1
C23A C 0.604(3) 1.062(2) 0.4424(19) 0.079(9) Uiso 0.40 1 d PD A 2
H23D H 0.6593 1.0704 0.4956 0.119 Uiso 0.40 1 calc PR A 2
H23E H 0.5719 0.9900 0.4144 0.119 Uiso 0.40 1 calc PR A 2
H23F H 0.5285 1.0910 0.4530 0.119 Uiso 0.40 1 calc PR A 2
C24 C 1.196(2) 1.1650(13) 0.3006(15) 0.111(6) Uiso 0.70 1 d PD A 1
H24A H 1.1943 1.2123 0.3537 0.167 Uiso 0.70 1 calc PR A 1
H24B H 1.1545 1.1855 0.2543 0.167 Uiso 0.70 1 calc PR A 1
H24C H 1.2879 1.1650 0.2933 0.167 Uiso 0.70 1 calc PR A 1
C24A C 1.116(8) 1.173(2) 0.336(5) 0.18(3) Uiso 0.30 1 d PD A 2
H24D H 1.2061 1.2139 0.3592 0.263 Uiso 0.30 1 calc PR A 2
H24E H 1.0587 1.1776 0.3795 0.263 Uiso 0.30 1 calc PR A 2
H24F H 1.0815 1.1977 0.2900 0.263 Uiso 0.30 1 calc PR A 2
C25 C 0.8780(19) 0.7525(15) 0.4071(11) 0.088(5) Uiso 0.70 1 d PD A 1
H25A H 0.9063 0.8098 0.4566 0.132 Uiso 0.70 1 calc PR A 1
H25B H 0.9559 0.7393 0.3821 0.132 Uiso 0.70 1 calc PR A 1
H25C H 0.8316 0.6928 0.4236 0.132 Uiso 0.70 1 calc PR A 1
C25A C 0.921(3) 0.788(3) 0.390(2) 0.075(11) Uiso 0.30 1 d PD A 2
H25D H 0.9199 0.8090 0.4499 0.113 Uiso 0.30 1 calc PR A 2
H25E H 0.9882 0.8382 0.3730 0.113 Uiso 0.30 1 calc PR A 2
H25F H 0.9438 0.7226 0.3758 0.113 Uiso 0.30 1 calc PR A 2
C27 C 0.5693(17) 1.1186(17) 0.3232(11) 0.069(5) Uiso 0.60 1 d PD A 1
H27A H 0.5029 1.0539 0.3114 0.103 Uiso 0.60 1 calc PR A 1
H27B H 0.5997 1.1296 0.2710 0.103 Uiso 0.60 1 calc PR A 1
H27C H 0.5298 1.1731 0.3485 0.103 Uiso 0.60 1 calc PR A 1
C27A C 0.602(3) 1.161(3) 0.3272(18) 0.076(9) Uiso 0.40 1 d PD A 2
H27D H 0.5182 1.1109 0.3030 0.114 Uiso 0.40 1 calc PR A 2
H27E H 0.6502 1.1783 0.2822 0.114 Uiso 0.40 1 calc PR A 2
H27F H 0.5829 1.2221 0.3609 0.114 Uiso 0.40 1 calc PR A 2
C28 C 0.7819(9) 0.7778(7) 0.3413(6) 0.062(2) Uiso 0.70 1 d PD A 1
C28A C 0.7819(9) 0.7778(7) 0.3413(6) 0.062(2) Uiso 0.30 1 d PD A 2
C29 C 0.6890(9) 1.1172(7) 0.3848(6) 0.064(3) Uiso 0.60 1 d PD A 1
C29A C 0.6890(9) 1.1172(7) 0.3848(6) 0.064(3) Uiso 0.40 1 d PD A 2
C31 C 0.732(2) 0.6806(13) 0.2695(12) 0.088(6) Uiso 0.70 1 d PD A 1
H31A H 0.8050 0.6682 0.2389 0.133 Uiso 0.70 1 calc PR A 1
H31B H 0.6604 0.6885 0.2313 0.133 Uiso 0.70 1 calc PR A 1
H31C H 0.6980 0.6234 0.2929 0.133 Uiso 0.70 1 calc PR A 1
C31A C 0.760(4) 0.706(3) 0.2506(16) 0.062(10) Uiso 0.30 1 d PD A 2
H31D H 0.8201 0.6615 0.2483 0.093 Uiso 0.30 1 calc PR A 2
H31E H 0.7785 0.7467 0.2101 0.093 Uiso 0.30 1 calc PR A 2
H31F H 0.6680 0.6655 0.2369 0.093 Uiso 0.30 1 calc PR A 2
C101 C 0.925(3) 0.503(2) 0.423(2) 0.153(13) Uiso 0.50 1 d PD . 1
H10G H 0.8731 0.5056 0.3737 0.184 Uiso 0.50 1 calc PR . 1
C102 C 0.897(3) 0.541(2) 0.5040(16) 0.148(13) Uiso 0.50 1 d PD B 1
H10H H 0.8236 0.5712 0.5072 0.178 Uiso 0.50 1 calc PR B 1
C103 C 0.965(3) 0.540(2) 0.5810(16) 0.134(11) Uiso 0.50 1 d PD . 1
C104 C 0.928(5) 0.588(4) 0.6609(19) 0.14(2) Uiso 0.25 1 d PD C 1
H10I H 0.9876 0.5815 0.7073 0.210 Uiso 0.25 1 calc PR C 1
H10J H 0.8365 0.5549 0.6644 0.210 Uiso 0.25 1 calc PR C 1
H10K H 0.9359 0.6596 0.6645 0.210 Uiso 0.25 1 calc PR C 1
C201 C 0.561(3) 1.537(2) -0.3652(12) 0.125(10) Uiso 0.50 1 d PD . 2
C202 C 0.481(4) 1.589(2) -0.4032(14) 0.16(3) Uiso 0.25 1 d PD . 2
C203 C 0.440(3) 1.5675(18) -0.4910(15) 0.141(12) Uiso 0.50 1 d PD . 2
C204 C 0.484(4) 1.490(3) -0.5417(12) 0.118(19) Uiso 0.25 1 d PD . 2
C206 C 0.602(5) 1.460(3) -0.4209(17) 0.15(3) Uiso 0.25 1 d PD . 2
Cl2 Cl 0.61997(19) 1.02611(17) -0.05445(14) 0.0504(6) Uani 1 1 d . . .
P2 P 0.8700(2) 0.9915(2) 0.35898(15) 0.0539(6) Uani 1 1 d . . .
O2 O 0.9161(6) 1.0152(5) 0.4530(4) 0.0675(18) Uani 1 1 d . A .
H2D H 0.9313 1.0774 0.4738 0.101 Uiso 1 1 calc R . .
Cl3 Cl 0.1967(2) 0.90672(18) -0.14044(16) 0.0596(6) Uani 1 1 d . . .

loop_
_atom_site_aniso_label
_atom_site_aniso_U_11
_atom_site_aniso_U_22
_atom_site_aniso_U_33
_atom_site_aniso_U_23
_atom_site_aniso_U_13
_atom_site_aniso_U_12
Cu1 0.0358(6) 0.0503(7) 0.0533(7) 0.0194(5) 0.0027(4) 0.0018(4)
Cl1 0.0599(14) 0.0578(14) 0.0650(15) 0.0263(11) -0.0077(11) -0.0034(11)
P1 0.0305(10) 0.0369(11) 0.0586(14) 0.0120(10) 0.0075(9) 0.0032(8)
O1 0.049(3) 0.041(3) 0.059(4) 0.010(3) 0.015(3) 0.004(3)
N1 0.054(5) 0.041(4) 0.096(6) 0.006(4) 0.033(4) -0.002(3)
N2 0.091(6) 0.047(5) 0.078(6) 0.012(4) -0.002(5) 0.012(4)
N3 0.037(4) 0.046(5) 0.159(9) 0.037(5) -0.005(5) 0.001(3)
C1 0.043(5) 0.042(5) 0.074(6) 0.012(4) 0.019(4) 0.006(4)
C2 0.043(5) 0.060(6) 0.069(6) 0.013(5) 0.017(4) 0.003(4)
C3 0.053(6) 0.094(8) 0.089(8) 0.018(7) -0.007(6) -0.006(6)
C4 0.068(7) 0.069(7) 0.095(8) 0.031(6) 0.016(6) 0.020(5)
C5 0.044(5) 0.067(6) 0.056(6) 0.014(5) 0.003(4) 0.006(4)
C6 0.053(6) 0.080(7) 0.106(9) 0.021(6) 0.003(6) 0.025(5)
C7 0.051(6) 0.124(10) 0.100(9) 0.036(8) 0.020(6) 0.013(6)
C8 0.090(8) 0.101(9) 0.069(8) 0.008(6) 0.000(6) 0.013(7)
C9 0.038(5) 0.054(5) 0.076(6) 0.022(5) 0.020(4) 0.012(4)
C10 0.095(10) 0.175(16) 0.104(11) 0.003(11) -0.032(9) 0.022(10)
C11 0.077(8) 0.069(7) 0.175(14) 0.043(8) 0.067(9) 0.029(6)
C12 0.090(9) 0.107(10) 0.202(16) 0.096(11) 0.069(10) 0.042(8)
Cl2 0.0368(10) 0.0605(13) 0.0537(13) 0.0224(10) 0.0082(9) 0.0034(9)
P2 0.0368(12) 0.0757(17) 0.0427(13) 0.0027(11) -0.0052(9) 0.0179(11)
O2 0.056(4) 0.094(5) 0.048(4) 0.001(3) -0.003(3) 0.029(4)
Cl3 0.0351(11) 0.0700(15) 0.0709(15) 0.0319(12) -0.0046(10) -0.0017(10)

loop_
_geom_bond_atom_site_label_1
_geom_bond_atom_site_label_2
_geom_bond_distance
_geom_bond_site_symmetry_2
_geom_bond_publ_flag
Cu1 Cl1 2.199(3) . ?
Cu1 Cl3 2.202(2) . ?
Cu1 Cl2 2.285(2) 2_675 ?
Cu1 Cl2 2.297(2) . ?
P1 O1 1.494(6) . ?
P1 N3 1.595(8) . ?
P1 N1 1.610(7) . ?
P1 N2 1.619(9) . ?
N1 C1 1.487(11) . ?
N2 C5 1.468(13) . ?
N3 C9 1.475(11) . ?
N4 C29 1.524(10) . ?
N4 P2 1.624(10) . ?
N4A P2 1.70(2) . ?
N5 C16 1.479(12) . ?
N5 P2 1.601(10) . ?
N5A P2 1.57(2) . ?
N6 C28 1.401(14) . ?
N6 P2 1.683(11) . ?
N6A P2 1.43(3) . ?
C1 C4 1.507(13) . ?
C1 C3 1.511(14) . ?
C1 C2 1.522(11) . ?
C5 C6 1.511(13) . ?
C5 C7 1.519(14) . ?
C5 C8 1.537(14) . ?
C9 C12 1.474(15) . ?
C9 C10 1.484(16) . ?
C9 C11 1.496(13) . ?
C14 C16 1.542(13) . ?
C15 C16 1.550(14) . ?
C16 C24 1.495(15) . ?
C21 C29 1.529(15) . ?
C22 C28 1.561(14) . ?
C23 C29 1.506(17) . ?
C25 C28 1.542(14) . ?
C27 C29 1.521(15) . ?
C28 C31 1.516(14) . ?
C101 C103 1.387(7) 2_766 ?
C101 C102 1.388(7) . ?
C102 C103 1.387(7) . ?
C103 C101 1.387(7) 2_766 ?
C103 C104 1.438(17) . ?
C201 C202 1.396(10) . ?
C201 C206 1.397(10) . ?
C201 C204 1.479(18) 2_684 ?
C202 C204 1.38(3) 2_684 ?
C202 C203 1.396(10) . ?
C203 C204 1.382(10) 2_684 ?
C203 C204 1.387(10) . ?
C203 C206 1.397(10) 2_684 ?
C204 C204 1.31(4) 2_684 ?
C204 C202 1.38(3) 2_684 ?
C204 C203 1.382(10) 2_684 ?
C204 C206 1.42(3) 2_684 ?
C204 C201 1.479(18) 2_684 ?
C206 C203 1.397(10) 2_684 ?
C206 C204 1.42(3) 2_684 ?
Cl2 Cu1 2.285(2) 2_675 ?
P2 O2 1.498(7) . ?
